data_7706659
loop_
_publ_author_name
'Deville, Claire'
'Jeppesen, Henrik S.'
'McKee, Vickie'
'Lock, Nina'

_publ_section_title
;
 Anion and solvent controlled growth of crystalline and amorphous zinc(ii)
 coordination polymers and a molecular complex.
;
_journal_issue 11
_journal_name_full 'Dalton transactions (Cambridge, England : 2003)'
_journal_page_first 3979
_journal_page_last 3989
_journal_paper_doi 10.1039/d0dt04190d
_journal_volume 50
_journal_year 2021
_chemical_absolute_configuration ad
_chemical_formula_moiety 'C24 H18 Zn N4 O5, 2( C3 H7 N O), H2 O'
_chemical_formula_sum 'C33 H41 N7 O9 Zn'
_chemical_formula_weight 745.10
_space_group_crystal_system tetragonal
_space_group_IT_number 76
_space_group_name_Hall 'P 4w'
_space_group_name_H-M_alt 'P 41'
_atom_sites_solution_hydrogens mixed
_atom_sites_solution_primary dual
_atom_sites_solution_secondary difmap
_audit_creation_method SHELXL-2016/6
_audit_update_record
;
2020-11-26 deposited with the CCDC.	2021-02-23 downloaded from the CCDC.
;
_cell_angle_alpha 90
_cell_angle_beta 90
_cell_angle_gamma 90
_cell_formula_units_Z 4
_cell_length_a 13.6439(7)
_cell_length_b 13.6439(7)
_cell_length_c 19.6066(10)
_cell_measurement_reflns_used 9893
_cell_measurement_temperature 150(2)
_cell_measurement_theta_max 19.91
_cell_measurement_theta_min 2.34
_cell_volume 3649.9(3)
_computing_cell_refinement 'Bruker SAINT'
_computing_data_collection 'Bruker APEX2'
_computing_data_reduction 'Bruker SAINT'
_computing_structure_refinement 'SHELXL-2016/6 (Sheldrick, 2016)'
_computing_structure_solution 'SHELXT 2014/5 (Sheldrick, 2014)'
_diffrn_ambient_temperature 150(2)
_diffrn_measured_fraction_theta_full 1.000
_diffrn_measured_fraction_theta_max 0.998
_diffrn_measurement_device_type 'Bruker APEX-II CCD'
_diffrn_measurement_method '\f and \w scans'
_diffrn_radiation_type AgK\a
_diffrn_radiation_wavelength 0.56086
_diffrn_reflns_av_R_equivalents 0.0450
_diffrn_reflns_av_unetI/netI 0.0312
_diffrn_reflns_Laue_measured_fraction_full 1.000
_diffrn_reflns_Laue_measured_fraction_max 0.998
_diffrn_reflns_limit_h_max 17
_diffrn_reflns_limit_h_min -17
_diffrn_reflns_limit_k_max 17
_diffrn_reflns_limit_k_min -17
_diffrn_reflns_limit_l_max 24
_diffrn_reflns_limit_l_min -24
_diffrn_reflns_number 63305
_diffrn_reflns_point_group_measured_fraction_full 1.000
_diffrn_reflns_point_group_measured_fraction_max 0.997
_diffrn_reflns_theta_full 19.665
_diffrn_reflns_theta_max 20.562
_diffrn_reflns_theta_min 1.178
_exptl_absorpt_coefficient_mu 0.393
_exptl_absorpt_correction_T_max 0.7445
_exptl_absorpt_correction_T_min 0.7054
_exptl_absorpt_correction_type multi-scan
_exptl_absorpt_process_details 'SADABS-2014/5 (Sheldrick, 2014)'
_exptl_crystal_colour colourless
_exptl_crystal_density_diffrn 1.356
_exptl_crystal_description block
_exptl_crystal_F_000 1560
_exptl_crystal_size_max 0.31
_exptl_crystal_size_mid 0.24
_exptl_crystal_size_min 0.20
_exptl_transmission_factor_max 0.7445
_exptl_transmission_factor_min 0.7054
_refine_diff_density_max 0.866
_refine_diff_density_min -0.397
_refine_diff_density_rms 0.070
_refine_ls_abs_structure_details
;
 Flack x determined using 2871 quotients [(I+)-(I-)]/[(I+)+(I-)]
 (Parsons, Flack and Wagner, Acta Cryst. B69 (2013) 249-259).
;
_refine_ls_abs_structure_Flack 0.048(6)
_refine_ls_extinction_method none
_refine_ls_goodness_of_fit_ref 1.071
_refine_ls_hydrogen_treatment mixed
_refine_ls_matrix_type full
_refine_ls_number_parameters 433
_refine_ls_number_reflns 7482
_refine_ls_number_restraints 8
_refine_ls_restrained_S_all 1.071
_refine_ls_R_factor_all 0.0582
_refine_ls_R_factor_gt 0.0504
_refine_ls_shift/su_max 0.014
_refine_ls_shift/su_mean 0.000
_refine_ls_structure_factor_coef Fsqd
_refine_ls_weighting_details 'w=1/[\s^2^(Fo^2^)+(0.1000P)^2^+0.8146P] where P=(Fo^2^+2Fc^2^)/3'
_refine_ls_weighting_scheme calc
_refine_ls_wR_factor_gt 0.1417
_refine_ls_wR_factor_ref 0.1474
_reflns_Friedel_coverage 0.938
_reflns_Friedel_fraction_full 1.000
_reflns_Friedel_fraction_max 0.996
_reflns_number_gt 6612
_reflns_number_total 7482
_reflns_threshold_expression 'I > 2\s(I)'
_cod_data_source_file d0dt04190d2.cif
_cod_data_source_block zn150re_a_sq
_cod_depositor_comments 'Adding full bibliography for 7706658--7706662.cif.'
_cod_original_cell_volume 3649.9(4)
_cod_database_code 7706659
_shelx_shelxl_version_number 2016/6
_shelx_space_group_comment
;
The symmetry employed for this shelxl refinement is uniquely defined
by the following loop, which should always be used as a source of
symmetry information in preference to the above space-group names.
They are only intended as comments.
;

loop_
_space_group_symop_operation_xyz
'x, y, z'
'-x, -y, z+1/2'
'-y, x, z+1/4'
'y, -x, z+3/4'

loop_
_atom_site_label
_atom_site_type_symbol
_atom_site_fract_x
_atom_site_fract_y
_atom_site_fract_z
_atom_site_U_iso_or_equiv
_atom_site_adp_type
_atom_site_occupancy
_atom_site_site_symmetry_order
_atom_site_calc_flag
_atom_site_refinement_flags_posn
_atom_site_refinement_flags_adp
_atom_site_refinement_flags_occupancy
_atom_site_disorder_assembly
_atom_site_disorder_group
Zn1 Zn 0.47506(5) 0.17080(4) 0.53559(3) 0.04011(19) Uani 1 1 d . . . . .
N1 N 0.5932(4) 0.2524(4) 0.5511(2) 0.0435(11) Uani 1 1 d . . . . .
C1 C 0.6863(5) 0.2163(5) 0.5549(3) 0.0522(15) Uani 1 1 d . . . . .
O2 O 0.5056(4) 0.0816(3) 0.45938(19) 0.0485(10) Uani 1 1 d . . . . .
N2 N 0.6885(4) 0.3711(4) 0.5860(2) 0.0459(11) Uani 1 1 d D . . . .
H2N H 0.705(6) 0.429(3) 0.605(4) 0.069 Uiso 1 1 d D U . . .
C2 C 0.7249(6) 0.1245(5) 0.5410(4) 0.0633(17) Uani 1 1 d . . . . .
H2A H 0.685156 0.073571 0.522904 0.076 Uiso 1 1 calc R U . . .
O3 O 0.5234(3) 0.2169(3) 0.39871(19) 0.0453(9) Uani 1 1 d . . . . .
N3 N 0.3629(4) 0.2591(4) 0.5215(2) 0.0428(11) Uani 1 1 d . . . . .
C3 C 0.8209(8) 0.1101(7) 0.5539(5) 0.084(3) Uani 1 1 d . . . . .
H3 H 0.849210 0.047593 0.545833 0.101 Uiso 1 1 calc R U . . .
N4 N 0.2748(4) 0.3857(4) 0.4855(2) 0.0438(11) Uani 1 1 d D . . . .
H4N H 0.256(6) 0.444(3) 0.469(4) 0.066 Uiso 1 1 d D U . . .
O4 O 0.5538(3) -0.0752(3) 0.10789(18) 0.0452(9) Uani 1 1 d . . . . .
C4 C 0.8789(7) 0.1860(8) 0.5791(5) 0.084(3) Uani 1 1 d . . . . .
H4A H 0.946336 0.173158 0.587367 0.101 Uiso 1 1 calc R U . . .
N5 N 0.2251(7) 0.6553(8) 0.8264(5) 0.104(3) Uani 1 1 d . . . . .
O5 O 0.5510(3) -0.2088(3) 0.17335(19) 0.0411(8) Uani 1 1 d . . . . .
C5 C 0.8456(6) 0.2737(7) 0.5920(5) 0.072(2) Uani 1 1 d . . . . .
H5 H 0.887142 0.323518 0.609625 0.086 Uiso 1 1 calc R U . . .
C6 C 0.7468(5) 0.2914(6) 0.5790(3) 0.0571(16) Uani 1 1 d . . . . .
O6 O 0.2492(8) 0.6235(11) 0.7119(5) 0.163(5) Uani 1 1 d D . . . .
N6 N 0.3527(6) 0.8349(5) 0.4667(4) 0.078(2) Uani 1 1 d . . . . .
C7 C 0.5977(4) 0.3438(4) 0.5697(2) 0.0393(12) Uani 1 1 d . . . . .
O7 O 0.4240(7) 0.8056(5) 0.5691(4) 0.105(2) Uani 1 1 d D . . . .
O8 O 0.3819(7) 0.6136(6) 0.6107(4) 0.108(2) Uani 1 1 d D . . . .
H8W1 H 0.326(5) 0.606(8) 0.630(4) 0.162 Uiso 1 1 d D U . . .
H8W2 H 0.390(10) 0.675(3) 0.608(6) 0.162 Uiso 1 1 d D U . . .
C8A C 0.5131(4) 0.4127(4) 0.5739(2) 0.0402(12) Uani 0.595(15) 1 d . . P A 1
H8A H 0.468631 0.390410 0.611347 0.048 Uiso 0.595(15) 1 calc R U P A 1
C9A C 0.4531(4) 0.4179(4) 0.5063(3) 0.0397(12) Uani 0.595(15) 1 d . . P A 1
H9AA H 0.431499 0.486391 0.498982 0.048 Uiso 0.595(15) 1 calc R U P A 1
H9AB H 0.496468 0.399780 0.467841 0.048 Uiso 0.595(15) 1 calc R U P A 1
O1A O 0.5458(5) 0.5072(5) 0.5891(4) 0.047(2) Uani 0.595(15) 1 d . . P A 1
H1A H 0.497586 0.545436 0.591169 0.071 Uiso 0.595(15) 1 calc R U P A 1
C8B C 0.5131(4) 0.4127(4) 0.5739(2) 0.0402(12) Uani 0.405(15) 1 d . . P A 2
H8BA H 0.537748 0.479060 0.585154 0.048 Uiso 0.405(15) 1 calc R U P A 2
H8BB H 0.469261 0.391651 0.611364 0.048 Uiso 0.405(15) 1 calc R U P A 2
C9B C 0.4531(4) 0.4179(4) 0.5063(3) 0.0397(12) Uani 0.405(15) 1 d . . P A 2
H9B H 0.497290 0.396352 0.468483 0.048 Uiso 0.405(15) 1 calc R U P A 2
O1B O 0.4294(9) 0.5181(9) 0.4946(7) 0.061(4) Uani 0.405(15) 1 d . . P A 2
H1B H 0.426654 0.547845 0.532031 0.092 Uiso 0.405(15) 1 calc R U P A 2
C10 C 0.3650(4) 0.3525(4) 0.5054(2) 0.0349(10) Uani 1 1 d . . . . .
C12 C 0.1133(6) 0.2969(6) 0.4716(4) 0.0669(19) Uani 1 1 d . . . . .
H12 H 0.075692 0.351027 0.455953 0.080 Uiso 1 1 calc R U . . .
C11 C 0.2115(5) 0.3076(5) 0.4890(3) 0.0489(14) Uani 1 1 d . . . . .
C13 C 0.0733(6) 0.2067(7) 0.4779(5) 0.074(2) Uani 1 1 d . . . . .
H13 H 0.007603 0.196481 0.463570 0.089 Uiso 1 1 calc R U . . .
C15 C 0.2242(6) 0.1366(5) 0.5225(4) 0.0651(19) Uani 1 1 d . . . . .
H15 H 0.260663 0.083111 0.540380 0.078 Uiso 1 1 calc R U . . .
C14 C 0.1266(6) 0.1277(6) 0.5051(5) 0.075(2) Uani 1 1 d . . . . .
H14 H 0.094543 0.066597 0.511634 0.090 Uiso 1 1 calc R U . . .
C16 C 0.2661(5) 0.2288(5) 0.5123(3) 0.0492(14) Uani 1 1 d . . . . .
C17 C 0.5234(4) 0.1272(4) 0.4040(3) 0.0387(11) Uani 1 1 d . . . . .
C18 C 0.5424(4) 0.0633(4) 0.3433(3) 0.0374(11) Uani 1 1 d . . . . .
C19 C 0.5450(5) 0.1063(4) 0.2785(3) 0.0436(12) Uani 1 1 d . . . . .
H19 H 0.541073 0.175515 0.273861 0.052 Uiso 1 1 calc R U . . .
C20 C 0.5533(4) 0.0473(4) 0.2211(3) 0.0412(12) Uani 1 1 d . . . . .
H20 H 0.555158 0.076418 0.177167 0.049 Uiso 1 1 calc R U . . .
C21 C 0.5588(4) -0.0528(4) 0.2273(3) 0.0362(11) Uani 1 1 d . . . . .
C22 C 0.5560(4) -0.1184(4) 0.1659(3) 0.0418(12) Uani 1 1 d . . . . .
C23 C 0.5515(4) -0.0372(4) 0.3494(3) 0.0380(12) Uani 1 1 d . . . . .
H23 H 0.551116 -0.066474 0.393384 0.046 Uiso 1 1 calc R U . . .
C24 C 0.5611(4) -0.0956(4) 0.2922(3) 0.0411(12) Uani 1 1 d . . . . .
H24 H 0.569166 -0.164480 0.296843 0.049 Uiso 1 1 calc R U . . .
C25 C 0.2804(9) 0.6380(10) 0.7715(6) 0.100(3) Uani 1 1 d . . . . .
H25 H 0.349351 0.636391 0.778057 0.120 Uiso 1 1 calc R U . . .
C26 C 0.2659(16) 0.6537(15) 0.8897(8) 0.168(8) Uani 1 1 d . . . . .
H26A H 0.327434 0.690712 0.889252 0.252 Uiso 1 1 calc R U . . .
H26B H 0.279076 0.585703 0.903033 0.252 Uiso 1 1 calc R U . . .
H26C H 0.220575 0.683432 0.922521 0.252 Uiso 1 1 calc R U . . .
C27 C 0.1173(10) 0.6596(15) 0.8180(9) 0.160(7) Uani 1 1 d . . . . .
H27A H 0.091558 0.593098 0.812024 0.240 Uiso 1 1 calc R U . . .
H27B H 0.101303 0.699116 0.777771 0.240 Uiso 1 1 calc R U . . .
H27C H 0.087849 0.689377 0.858571 0.240 Uiso 1 1 calc R U . . .
C28 C 0.3952(7) 0.8619(6) 0.5223(4) 0.074(2) Uani 1 1 d . . . . .
H28 H 0.405623 0.930173 0.528598 0.088 Uiso 1 1 calc R U . . .
C29 C 0.3110(8) 0.9072(7) 0.4198(5) 0.089(3) Uani 1 1 d . . . . .
H29A H 0.351967 0.911572 0.378871 0.134 Uiso 1 1 calc R U . . .
H29B H 0.308579 0.971323 0.442288 0.134 Uiso 1 1 calc R U . . .
H29C H 0.244564 0.887179 0.406944 0.134 Uiso 1 1 calc R U . . .
C30 C 0.3558(18) 0.7408(9) 0.4427(8) 0.193(11) Uani 1 1 d . . . . .
H30A H 0.344366 0.695090 0.480395 0.290 Uiso 1 1 calc R U . . .
H30B H 0.420351 0.728026 0.422594 0.290 Uiso 1 1 calc R U . . .
H30C H 0.305042 0.731935 0.407897 0.290 Uiso 1 1 calc R U . . .

loop_
_atom_site_aniso_label
_atom_site_aniso_U_11
_atom_site_aniso_U_22
_atom_site_aniso_U_33
_atom_site_aniso_U_23
_atom_site_aniso_U_13
_atom_site_aniso_U_12
Zn1 0.0618(4) 0.0386(3) 0.0199(3) -0.0012(2) -0.0054(3) 0.0019(3)
N1 0.052(3) 0.057(3) 0.021(2) -0.0025(18) -0.0021(18) 0.003(2)
C1 0.065(4) 0.053(3) 0.038(3) -0.007(2) -0.001(3) 0.000(3)
O2 0.078(3) 0.045(2) 0.0225(17) -0.0023(16) -0.0030(18) 0.0036(19)
N2 0.054(3) 0.050(3) 0.034(2) 0.001(2) -0.004(2) -0.003(2)
C2 0.070(4) 0.060(4) 0.059(4) -0.012(4) -0.003(4) 0.012(3)
O3 0.068(3) 0.037(2) 0.0306(19) -0.0033(15) -0.0068(18) 0.0026(18)
N3 0.059(3) 0.049(3) 0.021(2) 0.0032(17) -0.0050(18) 0.000(2)
C3 0.092(6) 0.084(6) 0.077(6) 0.005(4) 0.003(5) 0.030(5)
N4 0.054(3) 0.050(3) 0.028(2) 0.0020(19) -0.006(2) 0.007(2)
O4 0.076(3) 0.040(2) 0.0194(17) 0.0027(14) 0.0036(17) 0.0050(19)
C4 0.062(5) 0.107(7) 0.084(6) 0.003(5) -0.004(4) 0.023(5)
N5 0.093(6) 0.117(7) 0.102(7) -0.002(6) 0.014(5) 0.011(5)
O5 0.060(2) 0.0349(19) 0.0288(18) -0.0007(15) 0.0050(16) 0.0014(17)
C5 0.052(4) 0.091(6) 0.072(5) 0.006(4) -0.008(4) 0.002(4)
C6 0.057(4) 0.074(4) 0.040(3) 0.000(3) 0.003(3) -0.001(3)
O6 0.132(8) 0.260(14) 0.095(7) 0.024(8) 0.027(6) 0.037(8)
N6 0.112(6) 0.062(4) 0.061(4) -0.005(3) -0.010(4) -0.002(4)
C7 0.050(3) 0.052(3) 0.016(2) -0.001(2) -0.004(2) -0.004(2)
O7 0.154(7) 0.074(4) 0.087(4) -0.002(3) -0.051(5) 0.012(4)
O8 0.139(7) 0.086(4) 0.099(5) 0.012(4) 0.038(5) 0.033(4)
C8A 0.057(3) 0.046(3) 0.018(2) -0.001(2) -0.007(2) -0.003(2)
C9A 0.056(3) 0.043(3) 0.020(2) 0.003(2) -0.002(2) 0.001(2)
O1A 0.053(4) 0.044(4) 0.044(4) -0.003(3) -0.011(3) 0.001(3)
C8B 0.057(3) 0.046(3) 0.018(2) -0.001(2) -0.007(2) -0.003(2)
C9B 0.056(3) 0.043(3) 0.020(2) 0.003(2) -0.002(2) 0.001(2)
O1B 0.059(7) 0.060(7) 0.065(8) 0.008(6) -0.019(6) -0.002(5)
C10 0.044(3) 0.044(3) 0.017(2) -0.0017(19) 0.0011(19) 0.000(2)
C12 0.058(4) 0.080(5) 0.063(4) 0.001(4) -0.002(3) -0.003(4)
C11 0.051(3) 0.057(3) 0.039(3) 0.000(3) -0.003(3) -0.004(3)
C13 0.054(4) 0.087(6) 0.082(6) -0.006(5) -0.007(4) -0.010(4)
C15 0.068(4) 0.052(3) 0.076(5) 0.012(3) -0.013(4) -0.010(3)
C14 0.076(5) 0.067(5) 0.083(5) -0.011(4) -0.008(4) -0.020(4)
C16 0.049(3) 0.062(4) 0.036(3) -0.001(3) 0.003(2) -0.007(3)
C17 0.043(3) 0.044(3) 0.029(3) -0.004(2) -0.005(2) 0.002(2)
C18 0.049(3) 0.042(3) 0.021(2) 0.002(2) -0.003(2) 0.001(2)
C19 0.070(3) 0.034(2) 0.027(3) 0.000(2) 0.002(3) 0.000(2)
C20 0.058(3) 0.044(3) 0.021(2) 0.001(2) 0.000(2) 0.001(2)
C21 0.047(3) 0.038(3) 0.023(2) -0.002(2) 0.003(2) 0.001(2)
C22 0.055(3) 0.049(3) 0.021(2) -0.002(2) 0.005(2) 0.003(2)
C23 0.056(3) 0.042(3) 0.017(2) 0.0015(19) -0.003(2) 0.004(2)
C24 0.067(3) 0.035(2) 0.021(2) 0.001(2) 0.001(2) 0.001(2)
C25 0.090(6) 0.137(9) 0.074(7) 0.016(6) 0.000(5) 0.012(6)
C26 0.207(18) 0.196(17) 0.100(10) -0.052(11) -0.014(11) -0.090(15)
C27 0.091(8) 0.24(2) 0.146(14) -0.075(14) 0.017(8) 0.015(10)
C28 0.095(6) 0.057(4) 0.069(6) -0.009(4) -0.004(4) 0.001(4)
C29 0.116(8) 0.083(6) 0.069(5) 0.014(5) -0.012(5) -0.013(5)
C30 0.39(3) 0.072(7) 0.114(11) -0.010(7) -0.119(16) -0.010(12)

loop_
_atom_type_symbol
_atom_type_description
_atom_type_scat_dispersion_real
_atom_type_scat_dispersion_imag
_atom_type_scat_source
C C 0.0015 0.0009 'International Tables Vol C Tables 4.2.6.8 and 6.1.1.4'
H H 0.0000 0.0000 'International Tables Vol C Tables 4.2.6.8 and 6.1.1.4'
N N 0.0030 0.0019 'International Tables Vol C Tables 4.2.6.8 and 6.1.1.4'
O O 0.0056 0.0036 'International Tables Vol C Tables 4.2.6.8 and 6.1.1.4'
Zn Zn 0.3242 0.9375 'International Tables Vol C Tables 4.2.6.8 and 6.1.1.4'

loop_
_geom_angle_atom_site_label_1
_geom_angle_atom_site_label_2
_geom_angle_atom_site_label_3
_geom_angle
_geom_angle_site_symmetry_1
_geom_angle_site_symmetry_3
_geom_angle_publ_flag
O4 Zn1 N3 110.59(19) 2_655 . ?
O4 Zn1 O2 100.31(15) 2_655 . ?
N3 Zn1 O2 115.87(18) . . ?
O4 Zn1 N1 115.12(18) 2_655 . ?
N3 Zn1 N1 108.1(2) . . ?
O2 Zn1 N1 106.9(2) . . ?
C7 N1 C1 106.7(5) . . ?
C7 N1 Zn1 128.3(4) . . ?
C1 N1 Zn1 124.2(4) . . ?
N1 C1 C2 132.0(7) . . ?
N1 C1 C6 107.7(6) . . ?
C2 C1 C6 120.3(7) . . ?
C17 O2 Zn1 112.6(3) . . ?
C7 N2 C6 107.3(5) . . ?
C7 N2 H2N 126(5) . . ?
C6 N2 H2N 127(5) . . ?
C3 C2 C1 117.6(8) . . ?
C3 C2 H2A 121.2 . . ?
C1 C2 H2A 121.2 . . ?
C10 N3 C16 106.1(5) . . ?
C10 N3 Zn1 127.6(4) . . ?
C16 N3 Zn1 124.9(4) . . ?
C2 C3 C4 120.7(8) . . ?
C2 C3 H3 119.7 . . ?
C4 C3 H3 119.7 . . ?
C10 N4 C11 107.2(5) . . ?
C10 N4 H4N 131(5) . . ?
C11 N4 H4N 121(5) . . ?
C22 O4 Zn1 109.8(4) . 2_654 ?
C5 C4 C3 123.5(8) . . ?
C5 C4 H4A 118.3 . . ?
C3 C4 H4A 118.3 . . ?
C25 N5 C26 120.1(13) . . ?
C25 N5 C27 118.6(12) . . ?
C26 N5 C27 120.6(13) . . ?
C4 C5 C6 117.4(9) . . ?
C4 C5 H5 121.3 . . ?
C6 C5 H5 121.3 . . ?
N2 C6 C5 133.5(7) . . ?
N2 C6 C1 106.0(6) . . ?
C5 C6 C1 120.4(7) . . ?
C28 N6 C30 123.1(9) . . ?
C28 N6 C29 120.8(7) . . ?
C30 N6 C29 115.4(9) . . ?
N1 C7 N2 112.3(5) . . ?
N1 C7 C8B 125.7(5) . . ?
N2 C7 C8B 122.0(5) . . ?
N1 C7 C8A 125.7(5) . . ?
N2 C7 C8A 122.0(5) . . ?
H8W1 O8 H8W2 105(5) . . ?
O1A C8A C7 110.3(5) . . ?
O1A C8A C9A 107.9(5) . . ?
C7 C8A C9A 112.8(4) . . ?
O1A C8A H8A 108.6 . . ?
C7 C8A H8A 108.6 . . ?
C9A C8A H8A 108.6 . . ?
C10 C9A C8A 113.9(4) . . ?
C10 C9A H9AA 108.8 . . ?
C8A C9A H9AA 108.8 . . ?
C10 C9A H9AB 108.8 . . ?
C8A C9A H9AB 108.8 . . ?
H9AA C9A H9AB 107.7 . . ?
C8A O1A H1A 109.5 . . ?
C7 C8B C9B 112.8(4) . . ?
C7 C8B H8BA 109.0 . . ?
C9B C8B H8BA 109.0 . . ?
C7 C8B H8BB 109.0 . . ?
C9B C8B H8BB 109.0 . . ?
H8BA C8B H8BB 107.8 . . ?
O1B C9B C10 112.8(7) . . ?
O1B C9B C8B 107.5(7) . . ?
C10 C9B C8B 113.9(4) . . ?
O1B C9B H9B 107.5 . . ?
C10 C9B H9B 107.5 . . ?
C8B C9B H9B 107.5 . . ?
C9B O1B H1B 109.5 . . ?
N3 C10 N4 111.7(5) . . ?
N3 C10 C9B 126.4(5) . . ?
N4 C10 C9B 121.9(5) . . ?
N3 C10 C9A 126.4(5) . . ?
N4 C10 C9A 121.9(5) . . ?
C13 C12 C11 117.5(8) . . ?
C13 C12 H12 121.2 . . ?
C11 C12 H12 121.2 . . ?
N4 C11 C16 106.3(5) . . ?
N4 C11 C12 132.5(7) . . ?
C16 C11 C12 121.2(7) . . ?
C12 C13 C14 121.6(7) . . ?
C12 C13 H13 119.2 . . ?
C14 C13 H13 119.2 . . ?
C14 C15 C16 116.0(7) . . ?
C14 C15 H15 122.0 . . ?
C16 C15 H15 122.0 . . ?
C15 C14 C13 121.7(7) . . ?
C15 C14 H14 119.1 . . ?
C13 C14 H14 119.1 . . ?
C11 C16 N3 108.7(5) . . ?
C11 C16 C15 121.7(6) . . ?
N3 C16 C15 129.5(6) . . ?
O3 C17 O2 124.0(5) . . ?
O3 C17 C18 120.8(5) . . ?
O2 C17 C18 115.2(5) . . ?
C23 C18 C19 119.5(5) . . ?
C23 C18 C17 121.6(5) . . ?
C19 C18 C17 118.8(5) . . ?
C20 C19 C18 119.6(5) . . ?
C20 C19 H19 120.2 . . ?
C18 C19 H19 120.2 . . ?
C21 C20 C19 120.7(5) . . ?
C21 C20 H20 119.7 . . ?
C19 C20 H20 119.7 . . ?
C20 C21 C24 119.8(5) . . ?
C20 C21 C22 121.4(5) . . ?
C24 C21 C22 118.7(5) . . ?
O5 C22 O4 124.1(5) . . ?
O5 C22 C21 119.9(5) . . ?
O4 C22 C21 116.0(5) . . ?
C24 C23 C18 120.7(5) . . ?
C24 C23 H23 119.7 . . ?
C18 C23 H23 119.7 . . ?
C23 C24 C21 119.6(5) . . ?
C23 C24 H24 120.2 . . ?
C21 C24 H24 120.2 . . ?
O6 C25 N5 125.8(12) . . ?
O6 C25 H25 117.1 . . ?
N5 C25 H25 117.1 . . ?
N5 C26 H26A 109.5 . . ?
N5 C26 H26B 109.5 . . ?
H26A C26 H26B 109.5 . . ?
N5 C26 H26C 109.5 . . ?
H26A C26 H26C 109.5 . . ?
H26B C26 H26C 109.5 . . ?
N5 C27 H27A 109.5 . . ?
N5 C27 H27B 109.5 . . ?
H27A C27 H27B 109.5 . . ?
N5 C27 H27C 109.5 . . ?
H27A C27 H27C 109.5 . . ?
H27B C27 H27C 109.5 . . ?
O7 C28 N6 125.6(8) . . ?
O7 C28 H28 117.2 . . ?
N6 C28 H28 117.2 . . ?
N6 C29 H29A 109.5 . . ?
N6 C29 H29B 109.5 . . ?
H29A C29 H29B 109.5 . . ?
N6 C29 H29C 109.5 . . ?
H29A C29 H29C 109.5 . . ?
H29B C29 H29C 109.5 . . ?
N6 C30 H30A 109.5 . . ?
N6 C30 H30B 109.5 . . ?
H30A C30 H30B 109.5 . . ?
N6 C30 H30C 109.5 . . ?
H30A C30 H30C 109.5 . . ?
H30B C30 H30C 109.5 . . ?

loop_
_geom_bond_atom_site_label_1
_geom_bond_atom_site_label_2
_geom_bond_distance
_geom_bond_site_symmetry_2
_geom_bond_publ_flag
Zn1 O4 1.966(4) 2_655 ?
Zn1 N3 1.967(5) . ?
Zn1 O2 1.972(4) . ?
Zn1 N1 1.983(5) . ?
N1 C7 1.300(8) . ?
N1 C1 1.364(9) . ?
C1 C2 1.385(9) . ?
C1 C6 1.398(10) . ?
O2 C17 1.275(7) . ?
N2 C7 1.332(8) . ?
N2 C6 1.355(9) . ?
N2 H2N 0.90(3) . ?
C2 C3 1.348(13) . ?
C2 H2A 0.9500 . ?
O3 C17 1.228(7) . ?
N3 C10 1.314(7) . ?
N3 C16 1.396(8) . ?
C3 C4 1.394(15) . ?
C3 H3 0.9500 . ?
N4 C10 1.368(7) . ?
N4 C11 1.374(8) . ?
N4 H4N 0.90(3) . ?
O4 C22 1.281(7) . ?
C4 C5 1.304(13) . ?
C4 H4A 0.9500 . ?
N5 C25 1.335(14) . ?
N5 C26 1.361(18) . ?
N5 C27 1.480(17) . ?
O5 C22 1.244(7) . ?
C5 C6 1.393(11) . ?
C5 H5 0.9500 . ?
O6 C25 1.259(15) . ?
N6 C28 1.290(11) . ?
N6 C30 1.367(14) . ?
N6 C29 1.463(12) . ?
C7 C8B 1.492(8) . ?
C7 C8A 1.492(8) . ?
O7 C28 1.259(11) . ?
O8 H8W1 0.86(3) . ?
O8 H8W2 0.85(3) . ?
C8A O1A 1.396(9) . ?
C8A C9A 1.560(7) . ?
C8A H8A 1.0000 . ?
C9A C10 1.496(8) . ?
C9A H9AA 0.9900 . ?
C9A H9AB 0.9900 . ?
O1A H1A 0.8400 . ?
C8B C9B 1.560(7) . ?
C8B H8BA 0.9900 . ?
C8B H8BB 0.9900 . ?
C9B O1B 1.423(13) . ?
C9B C10 1.496(8) . ?
C9B H9B 1.0000 . ?
O1B H1B 0.8400 . ?
C12 C13 1.352(12) . ?
C12 C11 1.389(10) . ?
C12 H12 0.9500 . ?
C11 C16 1.386(9) . ?
C13 C14 1.405(13) . ?
C13 H13 0.9500 . ?
C15 C14 1.380(11) . ?
C15 C16 1.397(10) . ?
C15 H15 0.9500 . ?
C14 H14 0.9500 . ?
C17 C18 1.498(7) . ?
C18 C23 1.383(8) . ?
C18 C19 1.399(8) . ?
C19 C20 1.389(8) . ?
C19 H19 0.9500 . ?
C20 C21 1.373(8) . ?
C20 H20 0.9500 . ?
C21 C24 1.400(8) . ?
C21 C22 1.501(7) . ?
C23 C24 1.383(7) . ?
C23 H23 0.9500 . ?
C24 H24 0.9500 . ?
C25 H25 0.9500 . ?
C26 H26A 0.9800 . ?
C26 H26B 0.9800 . ?
C26 H26C 0.9800 . ?
C27 H27A 0.9800 . ?
C27 H27B 0.9800 . ?
C27 H27C 0.9800 . ?
C28 H28 0.9500 . ?
C29 H29A 0.9800 . ?
C29 H29B 0.9800 . ?
C29 H29C 0.9800 . ?
C30 H30A 0.9800 . ?
C30 H30B 0.9800 . ?
C30 H30C 0.9800 . ?

loop_
_geom_hbond_atom_site_label_D
_geom_hbond_atom_site_label_H
_geom_hbond_atom_site_label_A
_geom_hbond_distance_DH
_geom_hbond_distance_HA
_geom_hbond_distance_DA
_geom_hbond_angle_DHA
_geom_hbond_site_symmetry_A
N2 H2N O3 0.90(3) 1.88(4) 2.738(6) 159(8) 3_655
N4 H4N O5 0.90(3) 1.83(3) 2.717(6) 171(8) 3
O8 H8W1 O6 0.86(3) 1.93(3) 2.691(12) 147(6) .
O8 H8W2 O7 0.85(3) 1.99(3) 2.803(11) 160(10) .
O1A H1A O8 0.84 1.87 2.699(10) 168.1 .
O1B H1B O8 0.84 1.89 2.702(16) 163.6 .
